data_2210875
loop_
_publ_author_name
'Janse van Rensburg, J. Marthinus'
'Roodt, Andreas'

_publ_section_title
Carbonyl(8-hydroxyquinolinato-\k^2^<i>N</i>,<i>O</i>)[tris(2,3,4,5,6-pentafluorophenyl)phosphine-\k<i>P</i>]rhodium(I)
_journal_coeditor_code BI2048
_journal_issue 11
_journal_name_full 'Acta Crystallographica Section E'
_journal_page_first m2981
_journal_page_last m2983
_journal_paper_doi 10.1107/S1600536806040190
_journal_volume 62
_journal_year 2006
_chemical_formula_iupac '[Rh (C9 H6 N O) (C18 F15 P) (C O)]'
_chemical_formula_moiety 'C28 H6 F15 N O2 P Rh'
_chemical_formula_sum 'C28 H6 F15 N O2 P Rh'
_chemical_formula_weight 807.22
_chemical_name_systematic
;
Carbonyl[tris(2,3,4,5,6-pentafluorophenyl)phosphine-\kP](8-
hydroxyquinolinato-\k^2^N,O)rhodium(I)
;
_space_group_IT_number 15
_symmetry_cell_setting monoclinic
_symmetry_space_group_name_Hall '-C 2yc'
_symmetry_space_group_name_H-M 'C 1 2/c 1'
_audit_creation_method 'WinGX routine CIF_UPDATE'
_cell_angle_alpha 90.000
_cell_angle_beta 104.930(5)
_cell_angle_gamma 90.000
_cell_formula_units_Z 8
_cell_length_a 19.975(5)
_cell_length_b 12.764(5)
_cell_length_c 22.241(5)
_cell_measurement_reflns_used 988
_cell_measurement_temperature 293(2)
_cell_measurement_theta_max 25.04
_cell_measurement_theta_min 5.41
_cell_volume 5479(3)
_computing_cell_refinement 'SAINT-Plus (Bruker, 1999)'
_computing_data_collection 'SMART-NT (Bruker, 1998)'
_computing_data_reduction SAINT-Plus
_computing_molecular_graphics 'DIAMOND (Brandenburg, 2001)'
_computing_publication_material 'WinGX (Farrugia, 1999)'
_computing_structure_refinement 'SHELXL97 (Sheldrick, 1997)'
_computing_structure_solution 'SIR97 (Altomare <i>et al.</i>,  1999)'
_diffrn_measured_fraction_theta_full 0.996
_diffrn_measured_fraction_theta_max 0.996
_diffrn_measurement_device_type 'Bruker SMART CCD 1K area-detector'
_diffrn_measurement_method \w
_diffrn_radiation_source 'fine-focus sealed tube'
_diffrn_radiation_type MoK\a
_diffrn_radiation_wavelength 0.71069
_diffrn_reflns_av_R_equivalents 0.0639
_diffrn_reflns_limit_h_max 13
_diffrn_reflns_limit_h_min -26
_diffrn_reflns_limit_k_max 16
_diffrn_reflns_limit_k_min -16
_diffrn_reflns_limit_l_max 29
_diffrn_reflns_limit_l_min -26
_diffrn_reflns_number 18540
_diffrn_reflns_theta_full 28
_diffrn_reflns_theta_max 28
_diffrn_reflns_theta_min 1.9
_diffrn_standards_number 0
_exptl_absorpt_coefficient_mu 0.815
_exptl_absorpt_correction_T_max 0.938
_exptl_absorpt_correction_T_min 0.828
_exptl_absorpt_correction_type multi-scan
_exptl_absorpt_process_details '(SADABS; Bruker, 1998)'
_exptl_crystal_colour yellow
_exptl_crystal_density_diffrn 1.957
_exptl_crystal_density_method 'not measured'
_exptl_crystal_description needle
_exptl_crystal_F_000 3136
_exptl_crystal_size_max 0.24
_exptl_crystal_size_mid 0.08
_exptl_crystal_size_min 0.08
_refine_diff_density_max 0.385
_refine_diff_density_min -0.443
_refine_ls_extinction_method none
_refine_ls_goodness_of_fit_ref 0.937
_refine_ls_hydrogen_treatment constr
_refine_ls_matrix_type full
_refine_ls_number_parameters 433
_refine_ls_number_reflns 6595
_refine_ls_number_restraints 0
_refine_ls_restrained_S_all 0.937
_refine_ls_R_factor_gt 0.0386
_refine_ls_shift/su_max 0.001
_refine_ls_structure_factor_coef Fsqd
_refine_ls_weighting_details 'calc w = 1/[\s^2^(Fo^2^)+(0.0259P)^2^] where P=(Fo^2^+2Fc^2^)/3'
_refine_ls_weighting_scheme calc
_refine_ls_wR_factor_ref 0.0791
_reflns_number_gt 3842
_reflns_number_total 6595
_reflns_threshold_expression I>2\s(I)
_cod_data_source_file bi2048.cif
_cod_data_source_block I
_cod_original_sg_symbol_H-M 'C 2/c'
_cod_database_code 2210875
_cod_database_fobs_code 2210875

loop_
_symmetry_equiv_pos_as_xyz
'x, y, z'
'-x, y, -z+1/2'
'x+1/2, y+1/2, z'
'-x+1/2, y+1/2, -z+1/2'
'-x, -y, -z'
'x, -y, z-1/2'
'-x+1/2, -y+1/2, -z'
'x+1/2, -y+1/2, z-1/2'

loop_
_atom_site_type_symbol
_atom_site_label
_atom_site_fract_x
_atom_site_fract_y
_atom_site_fract_z
_atom_site_U_iso_or_equiv
_atom_site_adp_type
_atom_site_calc_flag
_atom_site_refinement_flags
_atom_site_occupancy
Rh Rh 0.807540(13) 0.11258(2) 0.646222(12) 0.03427(9) Uani d . 1
P P 0.81007(4) -0.03424(7) 0.69981(4) 0.0346(2) Uani d . 1
C C1 0.83309(19) 0.3234(3) 0.58667(15) 0.0402(9) Uani d . 1
H H1 0.8803 0.3127 0.6032 0.048 Uiso calc R 1
C C2 0.8113(2) 0.4133(3) 0.55071(16) 0.0500(10) Uani d . 1
H H2 0.8437 0.4615 0.5444 0.06 Uiso calc R 1
C C3 0.7430(2) 0.4297(3) 0.52523(16) 0.0495(10) Uani d . 1
H H3 0.7286 0.4888 0.5008 0.059 Uiso calc R 1
C C4 0.69372(19) 0.3577(3) 0.53553(15) 0.0396(9) Uani d . 1
C C5 0.6220(2) 0.3642(3) 0.51047(16) 0.0521(11) Uani d . 1
H H5 0.6034 0.4198 0.4845 0.062 Uiso calc R 1
C C6 0.5792(2) 0.2902(3) 0.52364(18) 0.0564(11) Uani d . 1
H H6 0.5317 0.2969 0.5071 0.068 Uiso calc R 1
C C7 0.60464(18) 0.2039(3) 0.56151(17) 0.0519(10) Uani d . 1
H H7 0.5739 0.1544 0.5696 0.062 Uiso calc R 1
C C8 0.67514(18) 0.1915(3) 0.58709(15) 0.0390(9) Uani d . 1
C C9 0.71968(17) 0.2700(3) 0.57341(14) 0.0357(8) Uani d . 1
C C10 0.90161(19) 0.1176(3) 0.66680(17) 0.0450(9) Uani d . 1
C C11 0.85701(16) -0.1527(3) 0.68727(15) 0.0350(8) Uani d . 1
C C12 0.86697(18) -0.2364(3) 0.72771(17) 0.0427(9) Uani d . 1
C C13 0.8991(2) -0.3278(3) 0.7178(2) 0.0533(10) Uani d . 1
C C14 0.9210(2) -0.3372(3) 0.6639(2) 0.0615(12) Uani d . 1
C C15 0.9120(2) -0.2570(3) 0.6225(2) 0.0583(11) Uani d . 1
C C16 0.87985(18) -0.1659(3) 0.63405(17) 0.0453(9) Uani d . 1
C C21 0.84251(17) -0.0020(3) 0.78264(15) 0.0366(8) Uani d . 1
C C22 0.80329(19) 0.0652(3) 0.80870(17) 0.0422(9) Uani d . 1
C C23 0.8242(2) 0.1014(3) 0.86846(18) 0.0491(10) Uani d . 1
C C24 0.8887(2) 0.0744(3) 0.90453(18) 0.0539(11) Uani d . 1
C C25 0.9302(2) 0.0106(3) 0.88100(18) 0.0510(10) Uani d . 1
C C26 0.90786(18) -0.0261(3) 0.82011(17) 0.0426(9) Uani d . 1
C C31 0.72348(16) -0.0915(2) 0.68919(16) 0.0352(8) Uani d . 1
C C32 0.68571(18) -0.1052(3) 0.62795(16) 0.0420(9) Uani d . 1
C C33 0.6164(2) -0.1313(3) 0.61126(18) 0.0532(11) Uani d . 1
C C34 0.5834(2) -0.1487(3) 0.6577(2) 0.0556(11) Uani d . 1
C C35 0.6189(2) -0.1404(3) 0.71865(19) 0.0504(10) Uani d . 1
C C36 0.68799(18) -0.1137(3) 0.73373(16) 0.0446(9) Uani d . 1
N N 0.78941(14) 0.2534(2) 0.59800(11) 0.0331(6) Uani d . 1
O O4 0.70300(11) 0.11091(19) 0.62182(11) 0.0458(6) Uani d . 1
O O5 0.96080(13) 0.1214(2) 0.67916(14) 0.0684(8) Uani d . 1
F F12 0.84386(11) -0.23101(16) 0.77897(9) 0.0567(6) Uani d . 1
F F13 0.90849(13) -0.40623(17) 0.75872(12) 0.0827(8) Uani d . 1
F F14 0.95035(13) -0.4272(2) 0.65271(13) 0.0928(9) Uani d . 1
F F15 0.93183(14) -0.2678(2) 0.57005(12) 0.0914(9) Uani d . 1
F F16 0.87115(12) -0.09067(17) 0.59064(10) 0.0644(6) Uani d . 1
F F22 0.74114(10) 0.09651(16) 0.77394(9) 0.0570(6) Uani d . 1
F F23 0.78237(13) 0.16252(18) 0.89160(10) 0.0719(7) Uani d . 1
F F24 0.91000(13) 0.1096(2) 0.96285(10) 0.0808(8) Uani d . 1
F F25 0.99287(11) -0.0156(2) 0.91552(10) 0.0759(8) Uani d . 1
F F26 0.95240(10) -0.08567(17) 0.79946(10) 0.0581(6) Uani d . 1
F F32 0.71766(11) -0.09509(17) 0.58205(9) 0.0569(6) Uani d . 1
F F33 0.58285(13) -0.1412(2) 0.55148(11) 0.0881(9) Uani d . 1
F F34 0.51608(12) -0.1728(2) 0.64193(12) 0.0915(9) Uani d . 1
F F35 0.58657(11) -0.1574(2) 0.76344(11) 0.0765(7) Uani d . 1
F F36 0.71977(10) -0.10715(17) 0.79470(9) 0.0608(6) Uani d . 1

loop_
_atom_site_aniso_label
_atom_site_aniso_U_11
_atom_site_aniso_U_22
_atom_site_aniso_U_33
_atom_site_aniso_U_12
_atom_site_aniso_U_13
_atom_site_aniso_U_23
Rh 0.02943(14) 0.03616(15) 0.03665(15) 0.00057(13) 0.00746(10) 0.00593(14)
P 0.0300(5) 0.0392(5) 0.0338(5) -0.0011(4) 0.0065(4) 0.0055(4)
C1 0.043(2) 0.041(2) 0.037(2) -0.0040(17) 0.0114(17) -0.0031(17)
C2 0.066(3) 0.041(2) 0.045(2) -0.0118(19) 0.017(2) 0.0063(18)
C3 0.068(3) 0.039(2) 0.043(2) 0.011(2) 0.017(2) 0.0058(18)
C4 0.052(2) 0.039(2) 0.0290(19) 0.0077(17) 0.0128(17) -0.0019(16)
C5 0.055(3) 0.059(3) 0.037(2) 0.024(2) 0.0040(19) 0.0102(19)
C6 0.039(2) 0.074(3) 0.054(3) 0.020(2) 0.008(2) 0.003(2)
C7 0.029(2) 0.067(3) 0.059(3) 0.0044(18) 0.0093(19) 0.007(2)
C8 0.038(2) 0.043(2) 0.038(2) 0.0042(17) 0.0128(17) -0.0005(17)
C9 0.038(2) 0.041(2) 0.0276(19) 0.0068(16) 0.0087(15) -0.0011(15)
C10 0.042(2) 0.039(2) 0.054(2) 0.0042(19) 0.0123(18) 0.0071(19)
C11 0.0309(19) 0.0361(19) 0.038(2) -0.0005(15) 0.0084(16) 0.0043(16)
C12 0.038(2) 0.043(2) 0.046(2) -0.0066(17) 0.0085(18) 0.0043(18)
C13 0.045(2) 0.039(2) 0.068(3) 0.0024(19) 0.000(2) 0.009(2)
C14 0.043(3) 0.045(3) 0.095(4) 0.009(2) 0.014(2) -0.007(3)
C15 0.054(3) 0.059(3) 0.066(3) 0.008(2) 0.022(2) -0.007(2)
C16 0.039(2) 0.048(2) 0.047(2) 0.0009(18) 0.0085(18) 0.0068(19)
C21 0.037(2) 0.036(2) 0.035(2) -0.0020(16) 0.0075(16) 0.0036(15)
C22 0.043(2) 0.042(2) 0.041(2) -0.0020(17) 0.0085(17) 0.0034(18)
C23 0.067(3) 0.038(2) 0.047(2) -0.005(2) 0.022(2) -0.0026(19)
C24 0.066(3) 0.054(3) 0.038(2) -0.020(2) 0.006(2) -0.0028(19)
C25 0.042(2) 0.060(3) 0.045(2) -0.015(2) -0.001(2) 0.005(2)
C26 0.037(2) 0.045(2) 0.046(2) -0.0073(18) 0.0116(18) -0.0002(18)
C31 0.0320(19) 0.031(2) 0.043(2) 0.0000(14) 0.0098(16) 0.0062(15)
C32 0.043(2) 0.039(2) 0.046(2) -0.0063(18) 0.0146(17) 0.0032(18)
C33 0.044(2) 0.054(3) 0.053(3) -0.0123(19) -0.003(2) -0.009(2)
C34 0.036(2) 0.054(3) 0.076(3) -0.0151(18) 0.012(2) -0.001(2)
C35 0.047(2) 0.048(3) 0.062(3) -0.0063(18) 0.024(2) 0.0110(19)
C36 0.039(2) 0.045(2) 0.049(2) -0.0032(19) 0.0104(17) 0.009(2)
N 0.0379(17) 0.0329(16) 0.0302(16) -0.0008(13) 0.0122(13) -0.0008(12)
O4 0.0348(14) 0.0463(15) 0.0553(16) 0.0013(12) 0.0097(11) 0.0153(13)
O5 0.0307(15) 0.069(2) 0.102(2) -0.0011(14) 0.0118(15) 0.0046(17)
F12 0.0673(15) 0.0524(14) 0.0516(14) -0.0019(11) 0.0177(11) 0.0143(11)
F13 0.0859(19) 0.0497(16) 0.104(2) 0.0157(13) 0.0094(15) 0.0284(14)
F14 0.085(2) 0.0610(17) 0.131(2) 0.0264(15) 0.0263(17) -0.0152(16)
F15 0.107(2) 0.095(2) 0.090(2) 0.0221(16) 0.0580(17) -0.0127(16)
F16 0.0853(18) 0.0628(16) 0.0546(14) 0.0115(12) 0.0354(12) 0.0120(12)
F22 0.0508(14) 0.0638(15) 0.0546(13) 0.0183(11) 0.0104(10) -0.0001(11)
F23 0.0988(19) 0.0621(16) 0.0617(15) 0.0029(14) 0.0335(14) -0.0157(13)
F24 0.0979(19) 0.0923(19) 0.0444(14) -0.0285(15) 0.0042(12) -0.0211(14)
F25 0.0481(15) 0.107(2) 0.0584(15) -0.0167(13) -0.0128(12) 0.0019(14)
F26 0.0318(12) 0.0746(16) 0.0633(14) 0.0033(10) 0.0039(10) -0.0050(12)
F32 0.0599(14) 0.0685(16) 0.0432(13) -0.0128(11) 0.0145(10) -0.0064(11)
F33 0.0703(17) 0.120(2) 0.0605(16) -0.0356(15) -0.0083(13) -0.0141(15)
F34 0.0411(15) 0.117(2) 0.111(2) -0.0323(14) 0.0098(14) 0.0006(18)
F35 0.0522(15) 0.102(2) 0.0846(18) -0.0125(13) 0.0355(13) 0.0204(15)
F36 0.0540(14) 0.0846(17) 0.0437(13) -0.0169(12) 0.0123(10) 0.0150(12)

loop_
_atom_type_symbol
_atom_type_description
_atom_type_scat_dispersion_real
_atom_type_scat_dispersion_imag
_atom_type_scat_source
C C 0.0033 0.0016 'International Tables Vol C Tables 4.2.6.8 and 6.1.1.4'
H H 0 0 'International Tables Vol C Tables 4.2.6.8 and 6.1.1.4'
N N 0.0061 0.0033 'International Tables Vol C Tables 4.2.6.8 and 6.1.1.4'
O O 0.0106 0.006 'International Tables Vol C Tables 4.2.6.8 and 6.1.1.4'
F F 0.0171 0.0103 'International Tables Vol C Tables 4.2.6.8 and 6.1.1.4'
P P 0.1023 0.0942 'International Tables Vol C Tables 4.2.6.8 and 6.1.1.4'
Rh Rh -1.1178 0.9187 'International Tables Vol C Tables 4.2.6.8 and 6.1.1.4'

loop_
_geom_angle_atom_site_label_1
_geom_angle_atom_site_label_2
_geom_angle_atom_site_label_3
_geom_angle
_geom_angle_publ_flag
C10 Rh O4 178.29(13) ?
C10 Rh N 97.53(13) y
O4 Rh N 80.77(10) y
C10 Rh P 90.89(11) y
O4 Rh P 90.82(7) y
N Rh P 170.84(8) y
N C1 C2 122.7(3) ?
N C1 H1 118.7 ?
C2 C1 H1 118.7 ?
C3 C2 C1 119.9(3) ?
C3 C2 H2 120.1 ?
C1 C2 H2 120.1 ?
C2 C3 C4 120.2(3) ?
C2 C3 H3 119.9 ?
C4 C3 H3 119.9 ?
C5 C4 C3 125.7(3) ?
C5 C4 C9 117.6(3) ?
C3 C4 C9 116.6(3) ?
C6 C5 C4 120.7(3) ?
C6 C5 H5 119.6 ?
C4 C5 H5 119.6 ?
C5 C6 C7 121.8(4) ?
C5 C6 H6 119.1 ?
C7 C6 H6 119.1 ?
C8 C7 C6 120.6(4) ?
C8 C7 H7 119.7 ?
C6 C7 H7 119.7 ?
O4 C8 C7 124.0(3) ?
O4 C8 C9 118.8(3) ?
C7 C8 C9 117.2(3) ?
N C9 C4 122.4(3) ?
N C9 C8 115.5(3) ?
C4 C9 C8 122.0(3) ?
O5 C10 Rh 179.2(4) y
C12 C11 C16 116.1(3) ?
C12 C11 P 122.2(3) ?
C16 C11 P 121.6(3) ?
F12 C12 C13 117.3(3) ?
F12 C12 C11 119.5(3) ?
C13 C12 C11 123.2(4) ?
F13 C13 C12 121.0(4) ?
F13 C13 C14 120.5(4) ?
C12 C13 C14 118.5(4) ?
F14 C14 C15 120.5(4) ?
F14 C14 C13 119.0(4) ?
C15 C14 C13 120.5(4) ?
F15 C15 C14 119.9(4) ?
F15 C15 C16 120.4(4) ?
C14 C15 C16 119.6(4) ?
F16 C16 C11 121.2(3) ?
F16 C16 C15 116.6(4) ?
C11 C16 C15 122.2(4) ?
C22 C21 C26 115.5(3) ?
C22 C21 P 117.9(3) ?
C26 C21 P 125.9(3) ?
F22 C22 C23 117.7(3) ?
F22 C22 C21 118.8(3) ?
C23 C22 C21 123.5(3) ?
F23 C23 C22 120.4(4) ?
F23 C23 C24 120.4(4) ?
C22 C23 C24 119.2(4) ?
F24 C24 C25 120.1(4) ?
F24 C24 C23 120.0(4) ?
C25 C24 C23 119.9(4) ?
F25 C25 C24 120.3(4) ?
F25 C25 C26 119.6(4) ?
C24 C25 C26 120.1(4) ?
F26 C26 C21 121.6(3) ?
F26 C26 C25 116.7(3) ?
C21 C26 C25 121.6(4) ?
C32 C31 C36 115.2(3) ?
C32 C31 P 115.6(2) ?
C36 C31 P 128.8(3) ?
F32 C32 C33 117.4(3) ?
F32 C32 C31 119.3(3) ?
C33 C32 C31 123.3(3) ?
F33 C33 C32 120.3(4) ?
F33 C33 C34 121.1(3) ?
C32 C33 C34 118.6(3) ?
F34 C34 C35 120.7(4) ?
F34 C34 C33 119.0(4) ?
C35 C34 C33 120.3(3) ?
F35 C35 C34 120.0(4) ?
F35 C35 C36 120.4(4) ?
C34 C35 C36 119.7(4) ?
F36 C36 C35 116.4(3) ?
F36 C36 C31 120.8(3) ?
C35 C36 C31 122.8(3) ?
C1 N C9 118.2(3) ?
C1 N Rh 130.5(2) ?
C9 N Rh 111.3(2) ?
C8 O4 Rh 113.6(2) ?
C21 P C31 107.20(16) ?
C21 P C11 105.95(15) ?
C31 P C11 98.85(15) ?
C21 P Rh 107.67(11) ?
C31 P Rh 112.17(11) ?
C11 P Rh 123.80(11) ?

loop_
_geom_bond_atom_site_label_1
_geom_bond_atom_site_label_2
_geom_bond_distance
_geom_bond_publ_flag
N Rh 2.077(3) y
O4 Rh 2.018(2) y
P Rh 2.2145(11) y
C1 N 1.318(4) ?
C1 C2 1.402(5) ?
C1 H1 0.93 ?
C2 C3 1.351(5) ?
C2 H2 0.93 ?
C3 C4 1.408(5) ?
C3 H3 0.93 ?
C4 C5 1.400(5) ?
C4 C9 1.416(4) ?
C5 C6 1.355(5) ?
C5 H5 0.93 ?
C6 C7 1.400(5) ?
C6 H6 0.93 ?
C7 C8 1.385(4) ?
C7 H7 0.93 ?
C8 O4 1.320(4) ?
C8 C9 1.424(5) ?
C9 N 1.375(4) ?
C10 O5 1.144(4) y
C10 Rh 1.817(4) y
C11 C12 1.378(4) ?
C11 C16 1.384(5) ?
C11 P 1.838(3) y
C12 F12 1.337(4) ?
C12 C13 1.377(5) ?
C13 F13 1.334(4) ?
C13 C14 1.383(6) ?
C14 F14 1.342(4) ?
C14 C15 1.357(6) ?
C15 F15 1.331(4) ?
C15 C16 1.384(5) ?
C16 F16 1.341(4) ?
C21 C22 1.386(5) ?
C21 C26 1.390(5) ?
C21 P 1.835(3) y
C22 F22 1.343(4) ?
C22 C23 1.367(5) ?
C23 F23 1.339(4) ?
C23 C24 1.374(5) ?
C24 F24 1.335(4) ?
C24 C25 1.359(5) ?
C25 F25 1.332(4) ?
C25 C26 1.393(5) ?
C26 F26 1.339(4) ?
C31 C32 1.388(4) ?
C31 C36 1.388(5) ?
C31 P 1.836(3) y
C32 F32 1.342(4) ?
C32 C33 1.378(5) ?
C33 F33 1.332(4) ?
C33 C34 1.379(5) ?
C34 F34 1.335(4) ?
C34 C35 1.364(5) ?
C35 F35 1.338(4) ?
C35 C36 1.376(5) ?
C36 F36 1.344(4) ?
